data_2020291
loop_
_publ_author_name
'Piromchom, Jureepan'
'Othong, Jintana'
'Boonmak, Jaursup'
'Mutikainen, Ilpo'
'Youngme, Sujittra'

_publ_section_title
;
 A novel one-dimensional metal--organic framework with a
 \m-cyanido-argentate group:
 <i>catena</i>-poly[[(5,5'-dimethyl-2,2'-bipyridyl-\k^2^<i>N</i>,<i>N</i>')silver(I)]-\m-cyanido-\k^2^<i>N</i>:<i>C</i>]
;
_journal_coeditor_code FM3029
_journal_issue 12
_journal_name_full 'Acta Crystallographica Section C'
_journal_page_first 1
_journal_page_last 0
_journal_paper_doi 10.1107/S2053229615020288
_journal_volume 71
_journal_year 2015
_chemical_formula_iupac '[Ag (C N) (C12 H12 N2)]'
_chemical_formula_moiety 'C13 H12 Ag N3'
_chemical_formula_sum 'C13 H12 Ag N3'
_chemical_formula_weight 318.13
_chemical_name_systematic
<i>catena</i>-Poly[[(5,5'-dimethyl-2,2'-bipyridyl-\k^2^<i>N</i>,<i>N</i>')silver(I)]-\m-cyanido-\k^2^<i>N</i>:<i>C</i>]
_space_group_crystal_system monoclinic
_space_group_IT_number 15
_space_group_name_Hall '-C 2yc'
_space_group_name_H-M_alt 'C 1 2/c 1'
_symmetry_space_group_name_Hall '-C 2yc'
_symmetry_space_group_name_H-M 'C 1 2/c 1'
_atom_sites_solution_hydrogens geom
_audit_creation_method SHELXL-2014/7
_cell_angle_alpha 90
_cell_angle_beta 112.832(2)
_cell_angle_gamma 90
_cell_formula_units_Z 4
_cell_length_a 15.464(2)
_cell_length_b 8.6630(10)
_cell_length_c 9.912(2)
_cell_measurement_reflns_used 8541
_cell_measurement_temperature 293(2)
_cell_measurement_theta_max 28.277
_cell_measurement_theta_min 2.752
_cell_volume 1223.8(3)
_computing_cell_refinement
;
SAINT (Bruker, 2003)
;
_computing_data_collection
;
SMART (Bruker, 2000)
;
_computing_data_reduction
;
SAINT (Bruker, 2003)
;
_computing_molecular_graphics
;
SHELXTL (Sheldrick, 2008)
;
_computing_publication_material
;
SHELXTL (Sheldrick, 2008)
;
_computing_structure_refinement
;
SHELXL2014 (Sheldrick, 2015)
;
_computing_structure_solution
;
SHELXS97 (Sheldrick, 2008)
;
_diffrn_ambient_temperature 293(2)
_diffrn_measured_fraction_theta_full 1.000
_diffrn_measured_fraction_theta_max 1.000
_diffrn_measurement_device_type 'Bruker APEX CCD area-detector'
_diffrn_measurement_method '\f and \w scans'
_diffrn_radiation_monochromator graphite
_diffrn_radiation_type MoK\a
_diffrn_radiation_wavelength 0.71073
_diffrn_reflns_av_R_equivalents 0.0166
_diffrn_reflns_limit_h_max 20
_diffrn_reflns_limit_h_min -20
_diffrn_reflns_limit_k_max 11
_diffrn_reflns_limit_k_min -11
_diffrn_reflns_limit_l_max 13
_diffrn_reflns_limit_l_min -13
_diffrn_reflns_number 8245
_diffrn_reflns_theta_full 25.242
_diffrn_reflns_theta_max 28.277
_diffrn_reflns_theta_min 2.752
_exptl_absorpt_coefficient_mu 1.626
_exptl_absorpt_correction_T_max 0.865
_exptl_absorpt_correction_T_min 0.748
_exptl_absorpt_correction_type multi-scan
_exptl_absorpt_process_details
;
(SADABS; Sheldrick, 2000)
;
_exptl_crystal_colour colourless
_exptl_crystal_density_diffrn 1.727
_exptl_crystal_density_method 'not measured'
_exptl_crystal_description block
_exptl_crystal_F_000 632
_exptl_crystal_size_max 0.253
_exptl_crystal_size_mid 0.154
_exptl_crystal_size_min 0.089
_refine_diff_density_max 0.891
_refine_diff_density_min -0.702
_refine_ls_extinction_method none
_refine_ls_goodness_of_fit_ref 1.139
_refine_ls_hydrogen_treatment constr
_refine_ls_matrix_type full
_refine_ls_number_parameters 82
_refine_ls_number_reflns 1525
_refine_ls_number_restraints 7
_refine_ls_restrained_S_all 1.136
_refine_ls_R_factor_all 0.0318
_refine_ls_R_factor_gt 0.0285
_refine_ls_shift/su_max 0.000
_refine_ls_shift/su_mean 0.000
_refine_ls_structure_factor_coef Fsqd
_refine_ls_weighting_details 'w = 1/[\s^2^(Fo^2^)+(0.0262P)^2^+2.5229P] where P=(Fo^2^+2Fc^2^)/3'
_refine_ls_weighting_scheme calc
_refine_ls_wR_factor_gt 0.0688
_refine_ls_wR_factor_ref 0.0708
_reflns_number_gt 1395
_reflns_number_total 1525
_reflns_threshold_expression I>2\s(I)
_cod_data_source_file fm3029sup1.cif
_cod_data_source_block I
_cod_database_code 2020291
_shelx_space_group_comment
;
The symmetry employed for this shelxl refinement is uniquely defined
by the following loop, which should always be used as a source of
symmetry information in preference to the above space-group names.
They are only intended as comments.
;
_shelx_estimated_absorpt_t_min 0.684
_shelx_estimated_absorpt_t_max 0.869

loop_
_space_group_symop_operation_xyz
'x, y, z'
'-x, y, -z+1/2'
'x+1/2, y+1/2, z'
'-x+1/2, y+1/2, -z+1/2'
'-x, -y, -z'
'x, -y, z-1/2'
'-x+1/2, -y+1/2, -z'
'x+1/2, -y+1/2, z-1/2'

loop_
_atom_site_type_symbol
_atom_site_label
_atom_site_fract_x
_atom_site_fract_y
_atom_site_fract_z
_atom_site_U_iso_or_equiv
_atom_site_adp_type
_atom_site_calc_flag
_atom_site_occupancy
_atom_site_disorder_assembly
_atom_site_disorder_group
Ag Ag1 0.0000 0.37392(4) 0.2500 0.04983(12) Uani d 1 . .
N N2 0.0135(9) 0.523(3) -0.041(2) 0.041(2) Uani d 0.5 A 1
C C1 0.0105(12) 0.473(3) 0.061(3) 0.041(2) Uani d 0.5 A 2
N N1 -0.08214(15) 0.1388(2) 0.2735(2) 0.0385(4) Uani d 1 . .
C C2 -0.15096(19) 0.1412(3) 0.3238(3) 0.0434(6) Uani d 1 . .
H H2A -0.1811 0.2347 0.3212 0.052 Uiso calc 1 . .
C C3 -0.18042(18) 0.0141(3) 0.3794(3) 0.0442(6) Uani d 1 . .
C C4 -0.1333(2) -0.1224(3) 0.3851(3) 0.0485(6) Uani d 1 . .
H H4A -0.1497 -0.2107 0.4230 0.058 Uiso calc 1 . .
C C5 -0.0618(2) -0.1278(3) 0.3343(3) 0.0449(6) Uani d 1 . .
H H5A -0.0298 -0.2196 0.3380 0.054 Uiso calc 1 . .
C C6 -0.03821(16) 0.0043(3) 0.2780(3) 0.0350(5) Uani d 1 . .
C C7 -0.2595(2) 0.0266(5) 0.4316(4) 0.0627(8) Uani d 1 . .
H H7A -0.2893 -0.0722 0.4233 0.094 Uiso calc 1 . .
H H7B -0.3045 0.1007 0.3728 0.094 Uiso calc 1 . .
H H7C -0.2351 0.0592 0.5321 0.094 Uiso calc 1 . .

loop_
_atom_site_aniso_label
_atom_site_aniso_U_11
_atom_site_aniso_U_22
_atom_site_aniso_U_33
_atom_site_aniso_U_12
_atom_site_aniso_U_13
_atom_site_aniso_U_23
Ag1 0.05559(19) 0.04347(17) 0.0614(2) 0.000 0.03473(15) 0.000
N2 0.043(6) 0.0368(16) 0.044(5) 0.003(5) 0.017(5) -0.001(3)
C1 0.043(6) 0.0368(16) 0.044(5) 0.003(5) 0.017(5) -0.001(3)
N1 0.0439(11) 0.0333(10) 0.0424(10) 0.0019(8) 0.0211(9) 0.0025(8)
C2 0.0437(13) 0.0420(14) 0.0487(14) 0.0023(11) 0.0226(11) 0.0027(11)
C3 0.0384(12) 0.0547(16) 0.0388(12) -0.0075(11) 0.0143(10) 0.0026(11)
C4 0.0486(14) 0.0456(14) 0.0495(14) -0.0099(12) 0.0172(12) 0.0099(12)
C5 0.0468(14) 0.0341(12) 0.0513(14) -0.0024(11) 0.0163(11) 0.0048(11)
C6 0.0363(11) 0.0312(11) 0.0350(11) -0.0009(9) 0.0111(9) 0.0007(9)
C7 0.0503(16) 0.080(2) 0.0669(19) -0.0075(16) 0.0333(15) 0.0062(17)

loop_
_atom_type_symbol
_atom_type_description
_atom_type_scat_dispersion_real
_atom_type_scat_dispersion_imag
_atom_type_scat_source
C C 0.0033 0.0016 'International Tables Vol C Tables 4.2.6.8 and 6.1.1.4'
H H 0.0000 0.0000 'International Tables Vol C Tables 4.2.6.8 and 6.1.1.4'
Ag Ag -0.8971 1.1015 'International Tables Vol C Tables 4.2.6.8 and 6.1.1.4'
N N 0.0061 0.0033 'International Tables Vol C Tables 4.2.6.8 and 6.1.1.4'

loop_
_geom_angle_atom_site_label_1
_geom_angle_atom_site_label_2
_geom_angle_atom_site_label_3
_geom_angle_site_symmetry_1
_geom_angle_site_symmetry_3
_geom_angle
_geom_angle_publ_flag
C1 Ag1 C1 2 . 132.1(16) ?
N2 Ag1 N2 6_566 5_565 131.6(13) no
C1 Ag1 N1 2 2 129.7(7) ?
C1 Ag1 N1 . 2 92.0(7) no
N2 Ag1 N1 6_566 . 96.4(6) yes
N2 Ag1 N1 5_565 2 96.5(6) yes
C1 Ag1 N1 2 . 92.0(7) yes
C1 Ag1 N1 . . 129.7(7) ?
N2 Ag1 N1 6_566 . 96.5(6) ?
N2 Ag1 N1 5_565 . 124.4(5) ?
N1 Ag1 N1 2 . 68.13(10) yes
C1 N2 Ag1 . 5_565 172.5(4) ?
N2 N2 Ag1 5_565 5_565 154.9(15) ?
N2 C1 Ag1 . . 177.5(10) ?
C1 C1 Ag1 5_565 . 162(2) ?
C2 N1 C6 . . 117.8(2) ?
C2 N1 Ag1 . . 122.45(17) ?
C6 N1 Ag1 . . 116.70(16) ?
N1 C2 C3 . . 124.6(3) ?
N1 C2 H2A . . 117.7 ?
C3 C2 H2A . . 117.7 ?
C4 C3 C2 . . 116.6(2) ?
C4 C3 C7 . . 122.3(3) ?
C2 C3 C7 . . 121.1(3) ?
C3 C4 C5 . . 120.0(2) ?
C3 C4 H4A . . 120.0 ?
C5 C4 H4A . . 120.0 ?
C4 C5 C6 . . 119.5(3) ?
C4 C5 H5A . . 120.3 ?
C6 C5 H5A . . 120.3 ?
N1 C6 C5 . . 121.5(2) ?
N1 C6 C6 . 2 116.94(14) ?
C5 C6 C6 . 2 121.52(16) ?
C3 C7 H7A . . 109.5 ?
C3 C7 H7B . . 109.5 ?
H7A C7 H7B . . 109.5 ?
C3 C7 H7C . . 109.5 ?
H7A C7 H7C . . 109.5 ?
H7B C7 H7C . . 109.5 ?
C1 Ag1 N2 2 5_565 131.1 yes
Ag1 Ag1 Ag1 5_565 5_566 132.43(2) yes

loop_
_geom_bond_atom_site_label_1
_geom_bond_atom_site_label_2
_geom_bond_site_symmetry_2
_geom_bond_distance
_geom_bond_publ_flag
Ag1 C1 2 2.12(3) no
Ag1 C1 . 2.12(3) yes
Ag1 N2 6_566 2.19(2) no
Ag1 N2 5_565 2.19(2) yes
Ag1 N1 2 2.459(2) yes
Ag1 N1 . 2.459(2) ?
N2 C1 . 1.123(6) ?
N2 N2 5_565 1.13(4) ?
N2 Ag1 5_565 2.19(2) ?
C1 C1 5_565 1.22(5) ?
N1 C2 . 1.339(3) ?
N1 C6 . 1.341(3) ?
C2 C3 . 1.385(4) ?
C2 H2A . 0.9300 ?
C3 C4 . 1.378(4) ?
C3 C7 . 1.505(4) ?
C4 C5 . 1.382(4) ?
C4 H4A . 0.9300 ?
C5 C6 . 1.383(3) ?
C5 H5A . 0.9300 ?
C6 C6 2 1.488(5) ?
C7 H7A . 0.9600 ?
C7 H7B . 0.9600 ?
C7 H7C . 0.9600 ?
Ag1 Ag1 5_565 5.4161(11) yes

loop_
_geom_hbond_atom_site_label_D
_geom_hbond_atom_site_label_H
_geom_hbond_atom_site_label_A
_geom_hbond_site_symmetry_A
_geom_hbond_distance_DH
_geom_hbond_distance_HA
_geom_hbond_distance_DA
_geom_hbond_angle_DHA
_geom_hbond_publ_flag
C7 H7C Cg4 6_556 0.96 2.89 3.734(2) 146 yes

_cod_database_fobs_code 2020291
